data_7205577
loop_
_publ_author_name
'Yao, Dandan'
'Zhao, Shanshan'
'Guo, Jianhua'
'Zhang, Zuolun'
'Zhang, Hongyu'
'Liu, Yu'
'Wang, Yue'

_publ_section_title
;
 Hydroxyphenyl-benzothiazole based full color organic emitting
 materials generated by facile molecular modification
;
_journal_issue 11
_journal_name_full 'Journal of Materials Chemistry'
_journal_page_first 3568
_journal_paper_doi 10.1039/c1jm00009h
_journal_volume 21
_journal_year 2011
_chemical_formula_sum 'C15 H14 N2 O S'
_chemical_formula_weight 270.34
_chemical_name_systematic
;
?
;
_space_group_IT_number 14
_symmetry_cell_setting monoclinic
_symmetry_space_group_name_Hall '-P 2yn'
_symmetry_space_group_name_H-M 'P 1 21/n 1'
_atom_sites_solution_hydrogens geom
_atom_sites_solution_primary direct
_atom_sites_solution_secondary difmap
_audit_creation_method SHELXL-97
_cell_angle_alpha 90.00
_cell_angle_beta 90.97(3)
_cell_angle_gamma 90.00
_cell_formula_units_Z 4
_cell_length_a 6.9711(14)
_cell_length_b 11.626(2)
_cell_length_c 16.440(3)
_cell_measurement_reflns_used 3040
_cell_measurement_temperature 293(2)
_cell_measurement_theta_max 20.48
_cell_measurement_theta_min 3.04
_cell_volume 1332.2(4)
_computing_cell_refinement PROCESS-AUTO
_computing_data_collection PROCESS-AUTO
_computing_data_reduction PROCESS-AUTO
_computing_molecular_graphics 'SHELXL-97 (Sheldrick, 1997)'
_computing_publication_material 'SHELXL-97 (Sheldrick, 1997)'
_computing_structure_refinement 'SHELXL-97 (Sheldrick, 1997)'
_computing_structure_solution 'SHELXS-97 (Sheldrick, 1990)'
_diffrn_ambient_temperature 293(2)
_diffrn_detector_area_resol_mean none
_diffrn_measured_fraction_theta_full 0.999
_diffrn_measured_fraction_theta_max 0.999
_diffrn_measurement_device_type 'Omega scan'
_diffrn_measurement_method 10.0
_diffrn_radiation_monochromator graphite
_diffrn_radiation_source 'fine-focus sealed tube'
_diffrn_radiation_type MoK\a
_diffrn_radiation_wavelength 0.71073
_diffrn_reflns_av_R_equivalents 0.0339
_diffrn_reflns_av_sigmaI/netI 0.0307
_diffrn_reflns_limit_h_max 9
_diffrn_reflns_limit_h_min -9
_diffrn_reflns_limit_k_max 14
_diffrn_reflns_limit_k_min -15
_diffrn_reflns_limit_l_max 21
_diffrn_reflns_limit_l_min -20
_diffrn_reflns_number 12828
_diffrn_reflns_theta_full 27.48
_diffrn_reflns_theta_max 27.48
_diffrn_reflns_theta_min 3.04
_diffrn_standards_decay_% none
_diffrn_standards_interval_count none
_diffrn_standards_interval_time none
_diffrn_standards_number none
_exptl_absorpt_coefficient_mu 0.236
_exptl_absorpt_correction_T_max 0.9590
_exptl_absorpt_correction_T_min 0.9533
_exptl_absorpt_correction_type multi-scan
_exptl_crystal_colour yellow
_exptl_crystal_density_diffrn 1.348
_exptl_crystal_density_meas ?
_exptl_crystal_density_method 'not measured'
_exptl_crystal_description block
_exptl_crystal_F_000 568
_exptl_crystal_size_max 0.20
_exptl_crystal_size_mid 0.19
_exptl_crystal_size_min 0.18
_refine_diff_density_max 0.949
_refine_diff_density_min -0.209
_refine_diff_density_rms 0.066
_refine_ls_extinction_method none
_refine_ls_goodness_of_fit_ref 1.103
_refine_ls_hydrogen_treatment riding
_refine_ls_matrix_type full
_refine_ls_number_parameters 175
_refine_ls_number_reflns 3040
_refine_ls_number_restraints 0
_refine_ls_restrained_S_all 1.103
_refine_ls_R_factor_all 0.0864
_refine_ls_R_factor_gt 0.0601
_refine_ls_shift/su_max 0.000
_refine_ls_shift/su_mean 0.000
_refine_ls_structure_factor_coef Fsqd
_refine_ls_weighting_details 'calc w=1/[\s^2^(Fo^2^)+(0.1058P)^2^+0.1003P] where P=(Fo^2^+2Fc^2^)/3'
_refine_ls_weighting_scheme calc
_refine_ls_wR_factor_gt 0.1732
_refine_ls_wR_factor_ref 0.1886
_reflns_number_gt 2017
_reflns_number_total 3040
_reflns_threshold_expression >2sigma(I)
_cod_data_source_file C1JM00009H.TXT
_cod_data_source_block mMeOH
_cod_depositor_comments
;
The following automatic conversions were performed:
'_symmetry_cell_setting' value 'Monoclinic' changed to 'monoclinic'
according to '/home/saulius/struct/CIF-dictionaries/cif_core.dic'
dictionary named 'cif_core.dic' version 2.4.1 from 2010-06-29.

Automatic conversion script
Id: cif_fix_enum 1555 2011-01-17 13:19:09Z saulius 

The following automatic conversions were performed:

'_exptl_crystal_density_meas' value 'none' was changed to '?' - the
value is perceived as not measured.

Automatic conversion script
Id: cif_fix_values 3008 2015-01-20 13:52:24Z robertas 
;
_cod_original_cell_volume 1332.2(5)
_cod_original_sg_symbol_H-M P2(1)/n
_cod_database_code 7205577

loop_
_symmetry_equiv_pos_as_xyz
'x, y, z'
'-x+1/2, y+1/2, -z+1/2'
'-x, -y, -z'
'x-1/2, -y-1/2, z-1/2'

loop_
_atom_site_label
_atom_site_type_symbol
_atom_site_fract_x
_atom_site_fract_y
_atom_site_fract_z
_atom_site_U_iso_or_equiv
_atom_site_adp_type
_atom_site_occupancy
_atom_site_symmetry_multiplicity
_atom_site_calc_flag
_atom_site_refinement_flags
_atom_site_disorder_assembly
_atom_site_disorder_group
C1 C 0.2221(4) -0.0602(2) 0.63249(15) 0.0541(6) Uani 1 1 d . . .
C2 C 0.0736(5) -0.1366(2) 0.64982(17) 0.0674(8) Uani 1 1 d . . .
H2 H -0.0448 -0.1324 0.6230 0.081 Uiso 1 1 calc R . .
C3 C 0.1115(5) -0.2194(3) 0.70930(18) 0.0749(9) Uani 1 1 d . . .
H3 H 0.0158 -0.2715 0.7227 0.090 Uiso 1 1 calc R . .
C4 C 0.2850(6) -0.2259(3) 0.74826(17) 0.0730(9) Uani 1 1 d . . .
H4 H 0.3055 -0.2833 0.7869 0.088 Uiso 1 1 calc R . .
C5 C 0.4322(5) -0.1494(2) 0.73206(16) 0.0644(7) Uani 1 1 d . . .
H5 H 0.5499 -0.1535 0.7594 0.077 Uiso 1 1 calc R . .
C6 C 0.3958(4) -0.0665(2) 0.67333(15) 0.0537(6) Uani 1 1 d . . .
C7 C 0.4592(4) 0.0837(2) 0.59317(14) 0.0495(6) Uani 1 1 d . . .
C8 C 0.5626(4) 0.1797(2) 0.55886(14) 0.0504(6) Uani 1 1 d . . .
C9 C 0.7460(4) 0.2067(2) 0.58853(17) 0.0626(7) Uani 1 1 d . . .
C10 C 0.8448(5) 0.2977(3) 0.55438(19) 0.0754(9) Uani 1 1 d . . .
H10 H 0.9681 0.3146 0.5732 0.090 Uiso 1 1 calc R . .
C11 C 0.7649(5) 0.3630(3) 0.49368(19) 0.0741(9) Uani 1 1 d . . .
H11 H 0.8345 0.4237 0.4721 0.089 Uiso 1 1 calc R . .
C12 C 0.5774(5) 0.3400(2) 0.46300(16) 0.0621(7) Uani 1 1 d . . .
C13 C 0.4821(4) 0.2470(2) 0.49647(14) 0.0569(6) Uani 1 1 d . . .
H13 H 0.3600 0.2288 0.4767 0.068 Uiso 1 1 calc R . .
C14 C 0.6027(6) 0.4973(3) 0.3644(2) 0.0979(13) Uani 1 1 d . . .
H14A H 0.6390 0.5548 0.4036 0.147 Uiso 1 1 calc R . .
H14B H 0.5264 0.5319 0.3219 0.147 Uiso 1 1 calc R . .
H14C H 0.7158 0.4640 0.3417 0.147 Uiso 1 1 calc R . .
C15 C 0.3072(6) 0.3833(3) 0.3731(2) 0.0841(10) Uani 1 1 d . . .
H15A H 0.3091 0.3104 0.3456 0.126 Uiso 1 1 calc R . .
H15B H 0.2673 0.4422 0.3355 0.126 Uiso 1 1 calc R . .
H15C H 0.2191 0.3799 0.4172 0.126 Uiso 1 1 calc R . .
N1 N 0.5298(3) 0.01741(19) 0.65000(13) 0.0580(6) Uani 1 1 d . . .
N2 N 0.4927(5) 0.4087(2) 0.40368(17) 0.0841(8) Uani 1 1 d . . .
O1 O 0.8363(3) 0.1460(2) 0.65008(14) 0.0817(6) Uani 1 1 d . . .
H1 H 0.7714 0.0897 0.6617 0.123 Uiso 1 1 calc R . .
S1 S 0.22380(10) 0.05124(5) 0.56217(4) 0.0558(3) Uani 1 1 d . . .

loop_
_atom_site_aniso_label
_atom_site_aniso_U_11
_atom_site_aniso_U_22
_atom_site_aniso_U_33
_atom_site_aniso_U_23
_atom_site_aniso_U_13
_atom_site_aniso_U_12
C1 0.0643(17) 0.0524(13) 0.0455(12) 0.0006(10) 0.0011(11) 0.0016(11)
C2 0.081(2) 0.0610(15) 0.0607(16) 0.0040(13) 0.0013(14) -0.0184(14)
C3 0.092(3) 0.0670(17) 0.0660(17) 0.0050(14) 0.0017(17) -0.0173(16)
C4 0.101(3) 0.0611(16) 0.0572(16) 0.0128(13) 0.0067(17) 0.0051(16)
C5 0.074(2) 0.0672(16) 0.0521(14) 0.0040(12) -0.0009(13) 0.0157(14)
C6 0.0642(17) 0.0522(13) 0.0450(13) -0.0039(10) 0.0048(11) 0.0099(11)
C7 0.0518(15) 0.0521(12) 0.0448(12) -0.0065(10) 0.0062(10) 0.0048(10)
C8 0.0554(16) 0.0521(13) 0.0440(12) -0.0070(10) 0.0070(11) 0.0022(11)
C9 0.0595(18) 0.0705(17) 0.0582(15) -0.0071(13) 0.0111(13) -0.0060(13)
C10 0.063(2) 0.087(2) 0.0761(19) -0.0049(16) 0.0062(15) -0.0180(16)
C11 0.083(2) 0.0677(17) 0.0724(19) -0.0075(15) 0.0192(17) -0.0185(16)
C12 0.079(2) 0.0543(14) 0.0528(14) -0.0050(11) 0.0120(13) -0.0071(13)
C13 0.0659(18) 0.0557(14) 0.0492(13) -0.0029(11) 0.0012(12) -0.0014(12)
C14 0.145(4) 0.071(2) 0.079(2) 0.0135(17) 0.023(2) -0.024(2)
C15 0.108(3) 0.073(2) 0.0706(19) 0.0155(15) -0.0024(19) 0.0024(18)
N1 0.0575(14) 0.0663(13) 0.0503(12) 0.0033(10) 0.0040(10) 0.0063(10)
N2 0.104(2) 0.0697(16) 0.0779(17) 0.0191(13) -0.0041(16) -0.0200(15)
O1 0.0578(14) 0.1099(18) 0.0769(14) 0.0109(12) -0.0101(11) -0.0075(12)
S1 0.0606(5) 0.0562(4) 0.0505(4) 0.0058(3) -0.0040(3) -0.0036(3)

loop_
_atom_type_symbol
_atom_type_description
_atom_type_scat_dispersion_real
_atom_type_scat_dispersion_imag
_atom_type_scat_source
C C 0.0033 0.0016 'International Tables Vol C Tables 4.2.6.8 and 6.1.1.4'
H H 0.0000 0.0000 'International Tables Vol C Tables 4.2.6.8 and 6.1.1.4'
N N 0.0061 0.0033 'International Tables Vol C Tables 4.2.6.8 and 6.1.1.4'
O O 0.0106 0.0060 'International Tables Vol C Tables 4.2.6.8 and 6.1.1.4'
S S 0.1246 0.1234 'International Tables Vol C Tables 4.2.6.8 and 6.1.1.4'

loop_
_geom_angle_atom_site_label_1
_geom_angle_atom_site_label_2
_geom_angle_atom_site_label_3
_geom_angle
_geom_angle_site_symmetry_1
_geom_angle_site_symmetry_3
_geom_angle_publ_flag
C6 C1 C2 121.1(2) . . ?
C6 C1 S1 110.4(2) . . ?
C2 C1 S1 128.5(2) . . ?
C3 C2 C1 116.7(3) . . ?
C3 C2 H2 121.6 . . ?
C1 C2 H2 121.6 . . ?
C4 C3 C2 121.6(3) . . ?
C4 C3 H3 119.2 . . ?
C2 C3 H3 119.2 . . ?
C3 C4 C5 121.9(3) . . ?
C3 C4 H4 119.0 . . ?
C5 C4 H4 119.0 . . ?
C6 C5 C4 116.9(3) . . ?
C6 C5 H5 121.5 . . ?
C4 C5 H5 121.5 . . ?
C1 C6 C5 121.8(3) . . ?
C1 C6 N1 114.4(2) . . ?
C5 C6 N1 123.9(3) . . ?
N1 C7 C8 123.4(3) . . ?
N1 C7 S1 115.0(2) . . ?
C8 C7 S1 121.51(19) . . ?
C9 C8 C13 118.9(2) . . ?
C9 C8 C7 119.7(2) . . ?
C13 C8 C7 121.4(2) . . ?
O1 C9 C10 117.7(3) . . ?
O1 C9 C8 123.1(3) . . ?
C10 C9 C8 119.2(3) . . ?
C11 C10 C9 121.4(3) . . ?
C11 C10 H10 119.3 . . ?
C9 C10 H10 119.3 . . ?
C10 C11 C12 121.1(3) . . ?
C10 C11 H11 119.4 . . ?
C12 C11 H11 119.4 . . ?
N2 C12 C13 121.8(3) . . ?
N2 C12 C11 121.4(3) . . ?
C13 C12 C11 116.8(3) . . ?
C12 C13 C8 122.5(3) . . ?
C12 C13 H13 118.8 . . ?
C8 C13 H13 118.8 . . ?
N2 C14 H14A 109.5 . . ?
N2 C14 H14B 109.5 . . ?
H14A C14 H14B 109.5 . . ?
N2 C14 H14C 109.5 . . ?
H14A C14 H14C 109.5 . . ?
H14B C14 H14C 109.5 . . ?
N2 C15 H15A 109.5 . . ?
N2 C15 H15B 109.5 . . ?
H15A C15 H15B 109.5 . . ?
N2 C15 H15C 109.5 . . ?
H15A C15 H15C 109.5 . . ?
H15B C15 H15C 109.5 . . ?
C7 N1 C6 111.1(2) . . ?
C12 N2 C15 120.5(3) . . ?
C12 N2 C14 120.2(3) . . ?
C15 N2 C14 118.8(3) . . ?
C9 O1 H1 109.5 . . ?
C1 S1 C7 89.07(13) . . ?

loop_
_geom_bond_atom_site_label_1
_geom_bond_atom_site_label_2
_geom_bond_distance
_geom_bond_site_symmetry_2
_geom_bond_publ_flag
C1 C6 1.376(4) . ?
C1 C2 1.397(4) . ?
C1 S1 1.737(3) . ?
C2 C3 1.395(4) . ?
C2 H2 0.9300 . ?
C3 C4 1.361(5) . ?
C3 H3 0.9300 . ?
C4 C5 1.387(5) . ?
C4 H4 0.9300 . ?
C5 C6 1.384(4) . ?
C5 H5 0.9300 . ?
C6 N1 1.408(3) . ?
C7 N1 1.301(3) . ?
C7 C8 1.448(4) . ?
C7 S1 1.751(3) . ?
C8 C9 1.396(4) . ?
C8 C13 1.400(4) . ?
C9 O1 1.377(4) . ?
C9 C10 1.387(4) . ?
C10 C11 1.365(5) . ?
C10 H10 0.9300 . ?
C11 C12 1.418(5) . ?
C11 H11 0.9300 . ?
C12 N2 1.385(4) . ?
C12 C13 1.388(4) . ?
C13 H13 0.9300 . ?
C14 N2 1.442(4) . ?
C14 H14A 0.9600 . ?
C14 H14B 0.9600 . ?
C14 H14C 0.9600 . ?
C15 N2 1.411(5) . ?
C15 H15A 0.9600 . ?
C15 H15B 0.9600 . ?
C15 H15C 0.9600 . ?
O1 H1 0.8200 . ?

loop_
_cod_related_entry_id
_cod_related_entry_database
_cod_related_entry_code
1 ChemSpider 30653740
